data_7230990
loop_
_publ_author_name
'Pinter, Emily N.'
'Cantrell, Lee S.'
'Day, Graeme M.'
'Wheeler, Kraig A.'

_publ_section_title
;
 Pasteur's tartaramide/malamide quasiracemates: new entries and departures
 from near inversion symmetry
;
_journal_issue 30
_journal_name_full CrystEngComm
_journal_page_first 4213
_journal_paper_doi 10.1039/C8CE00791H
_journal_volume 20
_journal_year 2018
_chemical_formula_moiety 'C12 H24 N2 O4'
_chemical_formula_sum 'C12 H24 N2 O4'
_chemical_formula_weight 260.33
_space_group_crystal_system monoclinic
_space_group_IT_number 15
_space_group_name_Hall '-C 2yc'
_space_group_name_H-M_alt 'C 1 2/c 1'
_symmetry_space_group_name_Hall '-C 2yc'
_symmetry_space_group_name_H-M 'C 1 2/c 1'
_atom_sites_solution_hydrogens mixed
_audit_creation_method SHELXL-2014/7
_audit_update_record
;
2018-03-24 deposited with the CCDC.
2018-06-18 downloaded from the CCDC.
;
_cell_angle_alpha 90
_cell_angle_beta 96.049(4)
_cell_angle_gamma 90
_cell_formula_units_Z 4
_cell_length_a 31.8791(12)
_cell_length_b 5.0676(2)
_cell_length_c 8.8564(4)
_cell_measurement_reflns_used 6462
_cell_measurement_temperature 100(2)
_cell_measurement_theta_max 68.08
_cell_measurement_theta_min 2.79
_cell_volume 1422.79(10)
_computing_cell_refinement APEX2
_computing_data_collection 'APEX2 (Bruker, 2013)'
_computing_data_reduction
;
SADABS (Bruker, 2013) and XPREP (Bruker, 2013)
;
_computing_molecular_graphics 'XSEED (Barbour, 2001)'
_computing_publication_material 'XSEED (Barbour, 2001)'
_computing_structure_refinement 'SHELXL-2014/7 (Sheldrick, 2014)'
_computing_structure_solution 'SHELXS-2014/7 (Sheldrick, 2014)'
_diffrn_ambient_temperature 100(2)
_diffrn_detector_area_resol_mean 8.33
_diffrn_measured_fraction_theta_full 1.000
_diffrn_measured_fraction_theta_max 1.000
_diffrn_measurement_device_type 'Bruker APEXII CCD'
_diffrn_measurement_method 'phi and omega scans'
_diffrn_radiation_type CuK\a
_diffrn_radiation_wavelength 1.54178
_diffrn_reflns_av_R_equivalents 0.0380
_diffrn_reflns_av_unetI/netI 0.0157
_diffrn_reflns_Laue_measured_fraction_full 1.000
_diffrn_reflns_Laue_measured_fraction_max 1.000
_diffrn_reflns_limit_h_max 38
_diffrn_reflns_limit_h_min -38
_diffrn_reflns_limit_k_max 6
_diffrn_reflns_limit_k_min -6
_diffrn_reflns_limit_l_max 10
_diffrn_reflns_limit_l_min -10
_diffrn_reflns_number 14676
_diffrn_reflns_point_group_measured_fraction_full 1.000
_diffrn_reflns_point_group_measured_fraction_max 1.000
_diffrn_reflns_theta_full 67.679
_diffrn_reflns_theta_max 68.116
_diffrn_reflns_theta_min 2.788
_diffrn_source 'fine-focus sealed tube'
_exptl_absorpt_coefficient_mu 0.747
_exptl_absorpt_correction_T_max 0.753
_exptl_absorpt_correction_T_min 0.638
_exptl_absorpt_correction_type multi-scan
_exptl_absorpt_process_details 'SADABS-2014/7, Bruker AXS'
_exptl_crystal_colour colorless
_exptl_crystal_density_diffrn 1.215
_exptl_crystal_description 'transparent plate'
_exptl_crystal_F_000 568
_exptl_crystal_size_max 0.325
_exptl_crystal_size_mid 0.128
_exptl_crystal_size_min 0.111
_refine_diff_density_max 0.362
_refine_diff_density_min -0.155
_refine_diff_density_rms 0.046
_refine_ls_extinction_method none
_refine_ls_goodness_of_fit_ref 1.085
_refine_ls_hydrogen_treatment mixed
_refine_ls_matrix_type full
_refine_ls_number_parameters 89
_refine_ls_number_reflns 1307
_refine_ls_number_restraints 0
_refine_ls_restrained_S_all 1.085
_refine_ls_R_factor_all 0.0460
_refine_ls_R_factor_gt 0.0435
_refine_ls_shift/su_max 0.000
_refine_ls_shift/su_mean 0.000
_refine_ls_structure_factor_coef Fsqd
_refine_ls_weighting_details 'w=1/[\s^2^(Fo^2^)+(0.0630P)^2^+1.3147P] where P=(Fo^2^+2Fc^2^)/3'
_refine_ls_weighting_scheme calc
_refine_ls_wR_factor_gt 0.1163
_refine_ls_wR_factor_ref 0.1188
_reflns_Friedel_coverage 0.000
_reflns_number_gt 1211
_reflns_number_total 1307
_reflns_threshold_expression 'I > 2\s(I)'
_cod_data_source_file c8ce00791h2.cif
_cod_data_source_block 17kaw12
_cod_depositor_comments 'Adding full bibliography for 7230989--7230996.cif.'
_cod_database_code 7230990
_shelx_shelxl_version_number 2014/7
_shelx_space_group_comment
;
The symmetry employed for this shelxl refinement is uniquely defined
by the following loop, which should always be used as a source of
symmetry information in preference to the above space-group names.
They are only intended as comments.
;
_shelx_estimated_absorpt_t_min 0.793
_shelx_estimated_absorpt_t_max 0.922
_exptl_absorpt_special_details 0

loop_
_space_group_symop_operation_xyz
'x, y, z'
'-x, y, -z+1/2'
'x+1/2, y+1/2, z'
'-x+1/2, y+1/2, -z+1/2'
'-x, -y, -z'
'x, -y, z-1/2'
'-x+1/2, -y+1/2, -z'
'x+1/2, -y+1/2, z-1/2'

loop_
_atom_site_label
_atom_site_type_symbol
_atom_site_fract_x
_atom_site_fract_y
_atom_site_fract_z
_atom_site_U_iso_or_equiv
_atom_site_adp_type
_atom_site_occupancy
_atom_site_site_symmetry_order
_atom_site_calc_flag
_atom_site_refinement_flags_posn
_atom_site_refinement_flags_adp
O1 O 0.06627(3) 0.6279(2) 0.14988(11) 0.0261(3) Uani 1 1 d . .
O2 O 0.02117(3) 0.1596(2) 0.39160(12) 0.0262(3) Uani 1 1 d . .
H5 H 0.0330(6) 0.197(4) 0.474(2) 0.031 Uiso 1 1 d . U
N1 N 0.07934(4) 0.1917(3) 0.19308(14) 0.0238(3) Uani 1 1 d . .
H4 H 0.0704(6) 0.058(4) 0.228(2) 0.029 Uiso 1 1 d . U
C1 C 0.05797(4) 0.4130(3) 0.20874(15) 0.0210(3) Uani 1 1 d . .
C2 C 0.02059(4) 0.3948(3) 0.30443(15) 0.0214(3) Uani 1 1 d . .
H2 H 0.0208 0.5510 0.3735 0.026 Uiso 1 1 calc R U
C3 C 0.11363(5) 0.1678(3) 0.09573(18) 0.0285(4) Uani 1 1 d . .
H3A H 0.1117 0.3151 0.0219 0.034 Uiso 1 1 calc R U
H3B H 0.1102 0.0008 0.0377 0.034 Uiso 1 1 calc R U
C4 C 0.15713(5) 0.1715(3) 0.1865(2) 0.0351(4) Uani 1 1 d . .
H4A H 0.1580 0.0346 0.2665 0.042 Uiso 1 1 calc R U
H4B H 0.1786 0.1250 0.1179 0.042 Uiso 1 1 calc R U
C5 C 0.16865(5) 0.4365(4) 0.2604(2) 0.0409(5) Uani 1 1 d . .
H5A H 0.1465 0.4872 0.3255 0.049 Uiso 1 1 calc R U
H5B H 0.1692 0.5721 0.1802 0.049 Uiso 1 1 calc R U
C6 C 0.21134(6) 0.4330(5) 0.3566(3) 0.0558(6) Uani 1 1 d . .
H6A H 0.2105 0.3066 0.4400 0.084 Uiso 1 1 calc R U
H6B H 0.2176 0.6095 0.3983 0.084 Uiso 1 1 calc R U
H6C H 0.2333 0.3806 0.2933 0.084 Uiso 1 1 calc R U

loop_
_atom_site_aniso_label
_atom_site_aniso_U_11
_atom_site_aniso_U_22
_atom_site_aniso_U_33
_atom_site_aniso_U_23
_atom_site_aniso_U_13
_atom_site_aniso_U_12
O1 0.0303(6) 0.0206(5) 0.0273(5) 0.0037(4) 0.0036(4) -0.0024(4)
O2 0.0311(6) 0.0277(6) 0.0194(5) 0.0050(4) 0.0012(4) -0.0012(4)
N1 0.0277(6) 0.0183(6) 0.0264(6) 0.0009(5) 0.0069(5) -0.0020(5)
C1 0.0241(7) 0.0203(7) 0.0177(6) -0.0004(5) -0.0012(5) -0.0025(5)
C2 0.0260(7) 0.0195(7) 0.0185(6) 0.0006(5) 0.0019(6) -0.0008(5)
C3 0.0328(8) 0.0244(8) 0.0302(8) -0.0040(6) 0.0117(6) -0.0016(6)
C4 0.0317(8) 0.0309(9) 0.0444(9) 0.0004(7) 0.0124(7) 0.0030(7)
C5 0.0341(9) 0.0429(10) 0.0461(10) -0.0094(8) 0.0071(7) -0.0006(7)
C6 0.0331(9) 0.0750(15) 0.0591(12) -0.0151(11) 0.0041(9) -0.0050(10)

loop_
_atom_type_symbol
_atom_type_description
_atom_type_scat_dispersion_real
_atom_type_scat_dispersion_imag
_atom_type_scat_source
C C 0.0181 0.0091 'International Tables Vol C Tables 4.2.6.8 and 6.1.1.4'
H H 0.0000 0.0000 'International Tables Vol C Tables 4.2.6.8 and 6.1.1.4'
N N 0.0311 0.0180 'International Tables Vol C Tables 4.2.6.8 and 6.1.1.4'
O O 0.0492 0.0322 'International Tables Vol C Tables 4.2.6.8 and 6.1.1.4'

loop_
_geom_angle_atom_site_label_1
_geom_angle_atom_site_label_2
_geom_angle_atom_site_label_3
_geom_angle
_geom_angle_site_symmetry_1
_geom_angle_site_symmetry_3
C2 O2 H5 105.9(14) . .
C1 N1 C3 123.63(13) . .
C1 N1 H4 117.5(13) . .
C3 N1 H4 118.1(13) . .
O1 C1 N1 124.06(13) . .
O1 C1 C2 119.60(12) . .
N1 C1 C2 116.33(12) . .
O2 C2 C1 112.60(11) . .
O2 C2 C2 107.50(9) . 2
C1 C2 C2 108.26(13) . 2
O2 C2 H2 109.5 . .
C1 C2 H2 109.5 . .
C2 C2 H2 109.5 2 .
N1 C3 C4 112.41(13) . .
N1 C3 H3A 109.1 . .
C4 C3 H3A 109.1 . .
N1 C3 H3B 109.1 . .
C4 C3 H3B 109.1 . .
H3A C3 H3B 107.9 . .
C5 C4 C3 113.68(14) . .
C5 C4 H4A 108.8 . .
C3 C4 H4A 108.8 . .
C5 C4 H4B 108.8 . .
C3 C4 H4B 108.8 . .
H4A C4 H4B 107.7 . .
C4 C5 C6 112.96(17) . .
C4 C5 H5A 109.0 . .
C6 C5 H5A 109.0 . .
C4 C5 H5B 109.0 . .
C6 C5 H5B 109.0 . .
H5A C5 H5B 107.8 . .
C5 C6 H6A 109.5 . .
C5 C6 H6B 109.5 . .
H6A C6 H6B 109.5 . .
C5 C6 H6C 109.5 . .
H6A C6 H6C 109.5 . .
H6B C6 H6C 109.5 . .

loop_
_geom_bond_atom_site_label_1
_geom_bond_atom_site_label_2
_geom_bond_distance
_geom_bond_site_symmetry_2
O1 C1 1.2476(17) .
O2 C2 1.4194(17) .
O2 H5 0.81(2) .
N1 C1 1.3273(19) .
N1 C3 1.4668(18) .
N1 H4 0.81(2) .
C1 C2 1.5359(19) .
C2 C2 1.545(3) 2
C2 H2 1.0000 .
C3 C4 1.528(2) .
C3 H3A 0.9900 .
C3 H3B 0.9900 .
C4 C5 1.522(2) .
C4 H4A 0.9900 .
C4 H4B 0.9900 .
C5 C6 1.528(3) .
C5 H5A 0.9900 .
C5 H5B 0.9900 .
C6 H6A 0.9800 .
C6 H6B 0.9800 .
C6 H6C 0.9800 .

loop_
_geom_hbond_atom_site_label_D
_geom_hbond_atom_site_label_H
_geom_hbond_atom_site_label_A
_geom_hbond_distance_DH
_geom_hbond_distance_HA
_geom_hbond_distance_DA
_geom_hbond_angle_DHA
_geom_hbond_site_symmetry_A
N1 H4 O1 0.81(2) 2.29(2) 2.9067(17) 133.7(17) 1_545
O2 H5 O1 0.81(2) 2.00(2) 2.7868(15) 165.2(19) 6_566

loop_
_geom_torsion_atom_site_label_1
_geom_torsion_atom_site_label_2
_geom_torsion_atom_site_label_3
_geom_torsion_atom_site_label_4
_geom_torsion
_geom_torsion_site_symmetry_4
C3 N1 C1 O1 -4.4(2) .
C3 N1 C1 C2 174.80(12) .
O1 C1 C2 O2 -166.15(12) .
N1 C1 C2 O2 14.58(16) .
O1 C1 C2 C2 75.14(12) 2
N1 C1 C2 C2 -104.13(11) 2
C1 N1 C3 C4 102.85(16) .
N1 C3 C4 C5 -67.93(18) .
C3 C4 C5 C6 177.35(15) .
